data_4077027
loop_
_publ_author_name
'Bleeke, John R.'
'Donnay, Edward'
'Rath, Nigam P.'

_publ_section_title
;
 Oxapentadienyl&#x2212;Rhodium&#x2212;Phosphine Chemistry1
;
_journal_issue 20
_journal_name_full Organometallics
_journal_page_first 4099
_journal_paper_doi 10.1021/om020429u
_journal_volume 21
_journal_year 2002
_chemical_formula_sum 'C20 H42 F3 O4 P2 Rh S'
_chemical_formula_weight 600.45
_chemical_name_systematic
; 
 ? 
;
_space_group_IT_number 61
_symmetry_cell_setting orthorhombic
_symmetry_space_group_name_Hall '-P 2ac 2ab'
_symmetry_space_group_name_H-M 'P b c a'
_atom_sites_solution_hydrogens geom
_atom_sites_solution_primary direct
_atom_sites_solution_secondary difmap
_audit_creation_method SHELXL-97
_cell_angle_alpha 90.00
_cell_angle_beta 90.00
_cell_angle_gamma 90.00
_cell_formula_units_Z 8
_cell_length_a 16.4801(2)
_cell_length_b 16.5822(2)
_cell_length_c 19.6949(3)
_cell_measurement_reflns_used 8215
_cell_measurement_temperature 180(2)
_cell_measurement_theta_max 29.9
_cell_measurement_theta_min 2.7
_cell_volume 5382.15(12)
_computing_cell_refinement 'Bruker SMART'
_computing_data_collection 'Bruker SMART'
_computing_data_reduction 'Bruker SAINT'
_computing_molecular_graphics 'Bruker-SHELXTL (Sheldrick, 2000)'
_computing_publication_material 'Bruker-SHELXTL (Sheldrick, 2000)'
_computing_structure_refinement 'Bruker-SHELXTL (Sheldrick, 2000)'
_computing_structure_solution 'Bruker-SHELXTL (Sheldrick, 2000)'
_diffrn_ambient_temperature 180(2)
_diffrn_measured_fraction_theta_full 0.985
_diffrn_measured_fraction_theta_max 0.985
_diffrn_measurement_device_type 'CCD area detector'
_diffrn_measurement_method 'phi and omega scans'
_diffrn_radiation_monochromator graphite
_diffrn_radiation_source 'normal-focus sealed tube'
_diffrn_radiation_type MoK\a
_diffrn_radiation_wavelength 0.71073
_diffrn_reflns_av_R_equivalents 0.056
_diffrn_reflns_av_sigmaI/netI 0.0214
_diffrn_reflns_limit_h_max 23
_diffrn_reflns_limit_h_min -23
_diffrn_reflns_limit_k_max 23
_diffrn_reflns_limit_k_min -23
_diffrn_reflns_limit_l_max 27
_diffrn_reflns_limit_l_min -27
_diffrn_reflns_number 145645
_diffrn_reflns_theta_full 30.02
_diffrn_reflns_theta_max 30.02
_diffrn_reflns_theta_min 2.03
_exptl_absorpt_coefficient_mu 0.874
_exptl_absorpt_correction_T_max 0.7918
_exptl_absorpt_correction_T_min 0.7553
_exptl_absorpt_correction_type empirical
_exptl_absorpt_process_details sadabs
_exptl_crystal_colour yellow
_exptl_crystal_density_diffrn 1.482
_exptl_crystal_density_meas ?
_exptl_crystal_density_method 'not measured'
_exptl_crystal_description orregular
_exptl_crystal_F_000 2496
_exptl_crystal_size_max 0.34
_exptl_crystal_size_mid 0.33
_exptl_crystal_size_min 0.28
_refine_diff_density_max 0.749
_refine_diff_density_min -0.813
_refine_diff_density_rms 0.090
_refine_ls_extinction_method none
_refine_ls_goodness_of_fit_ref 1.096
_refine_ls_hydrogen_treatment noref
_refine_ls_matrix_type full
_refine_ls_number_parameters 298
_refine_ls_number_reflns 7737
_refine_ls_number_restraints 3
_refine_ls_restrained_S_all 1.098
_refine_ls_R_factor_all 0.0644
_refine_ls_R_factor_gt 0.0328
_refine_ls_shift/su_max 0.000
_refine_ls_shift/su_mean 0.000
_refine_ls_structure_factor_coef Fsqd
_refine_ls_weighting_details 'calc w=1/[\s^2^(Fo^2^)+(0.0189P)^2^+13.5505P] where P=(Fo^2^+2Fc^2^)/3'
_refine_ls_weighting_scheme calc
_refine_ls_wR_factor_gt 0.0679
_refine_ls_wR_factor_ref 0.0886
_reflns_number_gt 5339
_reflns_number_total 7737
_reflns_threshold_expression >2sigma(I)
_cod_data_source_file om020429u.cif
_cod_data_source_block Compd8
_cod_depositor_comments
;
The following automatic conversions were performed:

'_symmetry_cell_setting' value 'Orthorhombic' changed to
'orthorhombic' according to
/home/saulius/struct/CIF-dictionaries/cif_core.dic dictionary named
'cif_core.dic' version 2.4.1 from 2010-06-29.

Automatic conversion script
Id: cif_fix_values 1715 2011-07-08 13:25:40Z adriana 

The following automatic conversions were performed:

'_exptl_crystal_density_meas' value 'no' was changed to '?' - the
value is perceived as not measured.

Automatic conversion script
Id: cif_fix_values 3008 2015-01-20 13:52:24Z robertas 
;
_cod_original_sg_symbol_H-M Pbca
_cod_database_code 4077027

loop_
_symmetry_equiv_pos_as_xyz
'x, y, z'
'-x+1/2, -y, z+1/2'
'-x, y+1/2, -z+1/2'
'x+1/2, -y+1/2, -z'
'-x, -y, -z'
'x-1/2, y, -z-1/2'
'x, -y-1/2, z-1/2'
'-x-1/2, y-1/2, z'

loop_
_atom_site_label
_atom_site_type_symbol
_atom_site_fract_x
_atom_site_fract_y
_atom_site_fract_z
_atom_site_U_iso_or_equiv
_atom_site_adp_type
_atom_site_occupancy
_atom_site_symmetry_multiplicity
_atom_site_calc_flag
_atom_site_refinement_flags
_atom_site_disorder_assembly
_atom_site_disorder_group
Rh1 Rh 0.094229(12) 0.249613(14) 0.345312(10) 0.02082(5) Uani 1 1 d . . .
P1 P -0.00457(4) 0.19695(4) 0.41338(4) 0.02441(14) Uani 1 1 d . . .
P2 P 0.03959(4) 0.37452(4) 0.31444(4) 0.02499(14) Uani 1 1 d . . .
O1 O 0.06085(14) 0.18962(13) 0.24329(11) 0.0355(5) Uani 1 1 d . . .
C1 C 0.16090(19) 0.13488(19) 0.34848(16) 0.0340(7) Uani 1 1 d . . .
H1A H 0.1752 0.1143 0.3941 0.041 Uiso 1 1 calc R . .
H1B H 0.1419 0.0922 0.3171 0.041 Uiso 1 1 calc R . .
C2 C 0.21322(18) 0.1932(2) 0.32076(16) 0.0334(7) Uani 1 1 d . . .
C3 C 0.19138(18) 0.23980(19) 0.26305(15) 0.0313(6) Uani 1 1 d . . .
H3A H 0.2244 0.2888 0.2523 0.038 Uiso 1 1 calc R . .
C4 C 0.1235(2) 0.21986(19) 0.21872(16) 0.0326(6) Uani 1 1 d . . .
C5 C 0.29200(19) 0.2128(3) 0.35571(18) 0.0459(9) Uani 1 1 d . . .
H5A H 0.3356 0.1801 0.3360 0.069 Uiso 1 1 calc R . .
H5B H 0.2872 0.2008 0.4043 0.069 Uiso 1 1 calc R . .
H5C H 0.3045 0.2701 0.3496 0.069 Uiso 1 1 calc R . .
C6 C 0.1282(3) 0.2388(2) 0.14449(17) 0.0494(9) Uani 1 1 d . . .
H6A H 0.1479 0.1914 0.1198 0.074 Uiso 1 1 calc R . .
H6B H 0.1657 0.2840 0.1374 0.074 Uiso 1 1 calc R . .
H6C H 0.0742 0.2535 0.1278 0.074 Uiso 1 1 calc R . .
C7 C 0.14795(18) 0.30061(19) 0.43005(15) 0.0299(6) Uani 1 1 d . . .
H7A H 0.1104 0.2976 0.4686 0.045 Uiso 1 1 calc R . .
H7B H 0.1610 0.3572 0.4207 0.045 Uiso 1 1 calc R . .
H7C H 0.1978 0.2712 0.4410 0.045 Uiso 1 1 calc R . .
C11 C -0.0619(2) 0.12119(19) 0.36544(18) 0.0368(7) Uani 1 1 d . . .
H11A H -0.0229 0.0854 0.3419 0.044 Uiso 1 1 calc R . .
H11B H -0.0928 0.0876 0.3980 0.044 Uiso 1 1 calc R . .
C12 C -0.1208(2) 0.1547(2) 0.3131(2) 0.0443(8) Uani 1 1 d . . .
H12A H -0.1484 0.1101 0.2901 0.066 Uiso 1 1 calc R . .
H12B H -0.0909 0.1868 0.2797 0.066 Uiso 1 1 calc R . .
H12C H -0.1610 0.1889 0.3359 0.066 Uiso 1 1 calc R . .
C13 C 0.03473(19) 0.1400(2) 0.48589(16) 0.0343(7) Uani 1 1 d . . .
H13A H 0.0707 0.0969 0.4683 0.041 Uiso 1 1 calc R . .
H13B H 0.0687 0.1767 0.5135 0.041 Uiso 1 1 calc R . .
C14 C -0.0277(2) 0.1012(2) 0.5327(2) 0.0509(10) Uani 1 1 d . . .
H14A H 0.0002 0.0722 0.5692 0.076 Uiso 1 1 calc R . .
H14B H -0.0611 0.0633 0.5066 0.076 Uiso 1 1 calc R . .
H14C H -0.0625 0.1431 0.5523 0.076 Uiso 1 1 calc R . .
C15 C -0.08448(17) 0.25971(19) 0.44998(16) 0.0315(6) Uani 1 1 d . . .
H15A H -0.1054 0.2960 0.4141 0.038 Uiso 1 1 calc R . .
H15B H -0.1297 0.2243 0.4642 0.038 Uiso 1 1 calc R . .
C16 C -0.0587(2) 0.3113(2) 0.51111(17) 0.0393(7) Uani 1 1 d . . .
H16A H -0.1052 0.3427 0.5273 0.059 Uiso 1 1 calc R . .
H16B H -0.0150 0.3480 0.4974 0.059 Uiso 1 1 calc R . .
H16C H -0.0393 0.2760 0.5476 0.059 Uiso 1 1 calc R . .
C21 C -0.04911(19) 0.36002(19) 0.25942(17) 0.0353(7) Uani 1 1 d . . .
H21A H -0.0353 0.3174 0.2262 0.042 Uiso 1 1 calc R . .
H21B H -0.0936 0.3387 0.2881 0.042 Uiso 1 1 calc R . .
C22 C -0.0825(2) 0.4311(2) 0.2199(2) 0.0496(9) Uani 1 1 d . . .
H22A H -0.1292 0.4135 0.1928 0.074 Uiso 1 1 calc R . .
H22B H -0.0404 0.4524 0.1898 0.074 Uiso 1 1 calc R . .
H22C H -0.0997 0.4733 0.2516 0.074 Uiso 1 1 calc R . .
C23 C 0.0079(2) 0.44405(18) 0.38145(17) 0.0356(7) Uani 1 1 d . . .
H23A H -0.0430 0.4230 0.4014 0.043 Uiso 1 1 calc R . .
H23B H 0.0496 0.4426 0.4176 0.043 Uiso 1 1 calc R . .
C24 C -0.0063(3) 0.5323(2) 0.3625(2) 0.0570(11) Uani 1 1 d . . .
H24A H -0.0229 0.5625 0.4029 0.085 Uiso 1 1 calc R . .
H24B H -0.0491 0.5356 0.3280 0.085 Uiso 1 1 calc R . .
H24C H 0.0440 0.5553 0.3443 0.085 Uiso 1 1 calc R . .
C25 C 0.10896(19) 0.4347(2) 0.26265(18) 0.0384(7) Uani 1 1 d . . .
H25A H 0.1218 0.4042 0.2208 0.046 Uiso 1 1 calc R . .
H25B H 0.0809 0.4849 0.2489 0.046 Uiso 1 1 calc R . .
C26 C 0.1884(2) 0.4570(2) 0.2979(2) 0.0523(10) Uani 1 1 d . . .
H26A H 0.2221 0.4890 0.2670 0.078 Uiso 1 1 calc R . .
H26B H 0.2175 0.4078 0.3107 0.078 Uiso 1 1 calc R . .
H26C H 0.1766 0.4887 0.3388 0.078 Uiso 1 1 calc R . .
C8 C -0.2741(2) 0.0133(3) 0.4638(3) 0.0660(13) Uani 1 1 d . . .
O12 O -0.29505(17) -0.09353(19) 0.36998(14) 0.0578(7) Uani 1 1 d D . .
O13 O -0.15778(14) -0.05520(15) 0.40122(13) 0.0424(6) Uani 1 1 d D . .
O11 O -0.24212(17) -0.13350(19) 0.47826(15) 0.0520(8) Uani 0.90 1 d P A 1
S1 S -0.23811(5) -0.07682(5) 0.42337(5) 0.02996(17) Uani 0.90 1 d P A 1
F1 F -0.34965(14) 0.00704(18) 0.48633(17) 0.0800(9) Uani 1 1 d . A 1
F2 F -0.2732(2) 0.07598(18) 0.4235(3) 0.143(2) Uani 1 1 d . A 1
F3 F -0.22722(18) 0.0351(2) 0.5151(2) 0.1145(15) Uani 1 1 d . A 1
S1' S -0.2409(3) -0.0326(4) 0.3903(6) 0.070(3) Uani 0.10 1 d PD A 2
O11' O -0.2743(14) 0.0374(13) 0.3578(14) 0.062(9) Uani 0.10 1 d PD A 2

loop_
_atom_site_aniso_label
_atom_site_aniso_U_11
_atom_site_aniso_U_22
_atom_site_aniso_U_33
_atom_site_aniso_U_23
_atom_site_aniso_U_13
_atom_site_aniso_U_12
Rh1 0.01967(9) 0.02062(9) 0.02218(9) 0.00022(8) -0.00107(7) 0.00001(9)
P1 0.0211(3) 0.0231(3) 0.0290(4) 0.0031(3) -0.0008(3) -0.0010(3)
P2 0.0240(3) 0.0224(3) 0.0286(4) 0.0031(3) -0.0013(3) -0.0008(3)
O1 0.0359(12) 0.0376(12) 0.0329(11) -0.0069(10) -0.0021(9) -0.0010(10)
C1 0.0378(17) 0.0302(15) 0.0339(16) -0.0006(13) -0.0002(13) 0.0116(13)
C2 0.0265(14) 0.0409(17) 0.0330(15) -0.0025(13) 0.0026(12) 0.0111(13)
C3 0.0292(14) 0.0367(17) 0.0280(14) 0.0001(12) 0.0032(11) 0.0021(13)
C4 0.0381(16) 0.0289(14) 0.0308(15) -0.0041(12) -0.0005(13) 0.0040(13)
C5 0.0251(16) 0.070(3) 0.0422(19) 0.0028(18) -0.0013(14) 0.0085(16)
C6 0.065(2) 0.054(2) 0.0294(17) 0.0019(16) -0.0052(16) -0.0048(19)
C7 0.0281(14) 0.0314(15) 0.0302(14) -0.0014(12) -0.0044(11) -0.0020(12)
C11 0.0313(15) 0.0269(15) 0.052(2) 0.0009(14) -0.0076(14) -0.0065(13)
C12 0.0375(18) 0.0409(19) 0.054(2) -0.0043(17) -0.0156(16) -0.0064(15)
C13 0.0278(15) 0.0386(17) 0.0364(16) 0.0140(13) 0.0006(12) 0.0005(13)
C14 0.0383(19) 0.057(2) 0.057(2) 0.0309(19) 0.0073(17) 0.0028(17)
C15 0.0240(13) 0.0367(17) 0.0339(15) 0.0037(13) 0.0027(11) 0.0031(12)
C16 0.0375(17) 0.0458(19) 0.0347(17) -0.0028(14) 0.0072(14) 0.0064(15)
C21 0.0311(16) 0.0349(16) 0.0397(17) 0.0051(13) -0.0079(13) 0.0004(13)
C22 0.050(2) 0.046(2) 0.053(2) 0.0103(18) -0.0149(18) 0.0036(17)
C23 0.0429(18) 0.0251(14) 0.0390(17) -0.0027(13) -0.0003(14) 0.0036(13)
C24 0.082(3) 0.0246(16) 0.064(3) -0.0059(17) -0.005(2) 0.0082(18)
C25 0.0343(17) 0.0363(17) 0.0446(19) 0.0135(14) 0.0033(14) -0.0029(14)
C26 0.0315(17) 0.050(2) 0.075(3) 0.018(2) -0.0042(18) -0.0126(16)
C8 0.035(2) 0.057(3) 0.106(4) -0.023(3) 0.012(2) -0.0034(18)
O12 0.0475(15) 0.081(2) 0.0450(15) -0.0042(14) -0.0107(12) -0.0135(15)
O13 0.0320(12) 0.0460(14) 0.0492(14) 0.0002(11) 0.0111(11) -0.0037(10)
O11 0.0394(15) 0.0631(19) 0.0536(17) 0.0269(15) 0.0007(13) -0.0029(14)
S1 0.0264(4) 0.0313(4) 0.0322(4) 0.0010(3) 0.0015(3) -0.0016(3)
F1 0.0383(12) 0.0807(18) 0.121(2) -0.0393(18) 0.0240(14) 0.0006(13)
F2 0.119(3) 0.0448(17) 0.265(6) 0.042(3) 0.089(4) 0.0256(18)
F3 0.0608(18) 0.128(3) 0.155(3) -0.098(3) 0.003(2) -0.0095(19)
S1' 0.064(7) 0.079(9) 0.068(8) -0.011(7) 0.033(6) 0.002(7)
O11' 0.038(14) 0.10(2) 0.047(15) 0.056(17) -0.006(12) -0.023(15)

loop_
_atom_type_symbol
_atom_type_description
_atom_type_scat_dispersion_real
_atom_type_scat_dispersion_imag
_atom_type_scat_source
C C 0.0033 0.0016 'International Tables Vol C Tables 4.2.6.8 and 6.1.1.4'
H H 0.0000 0.0000 'International Tables Vol C Tables 4.2.6.8 and 6.1.1.4'
O O 0.0106 0.0060 'International Tables Vol C Tables 4.2.6.8 and 6.1.1.4'
F F 0.0171 0.0103 'International Tables Vol C Tables 4.2.6.8 and 6.1.1.4'
P P 0.1023 0.0942 'International Tables Vol C Tables 4.2.6.8 and 6.1.1.4'
Rh Rh -1.1178 0.9187 'International Tables Vol C Tables 4.2.6.8 and 6.1.1.4'
S S 0.1246 0.1234 'International Tables Vol C Tables 4.2.6.8 and 6.1.1.4'

loop_
_geom_angle_atom_site_label_1
_geom_angle_atom_site_label_2
_geom_angle_atom_site_label_3
_geom_angle
C7 Rh1 C1 96.71(12)
C7 Rh1 C2 88.28(12)
C1 Rh1 C2 37.06(12)
C7 Rh1 P1 89.30(9)
C1 Rh1 P1 90.50(9)
C2 Rh1 P1 126.53(9)
C7 Rh1 C3 107.53(12)
C1 Rh1 C3 66.92(12)
C2 Rh1 C3 36.70(11)
P1 Rh1 C3 152.81(8)
C7 Rh1 O1 168.45(10)
C1 Rh1 O1 76.75(10)
C2 Rh1 O1 80.78(10)
P1 Rh1 O1 100.16(6)
C3 Rh1 O1 61.24(10)
C7 Rh1 P2 90.71(9)
C1 Rh1 P2 165.10(9)
C2 Rh1 P2 130.90(9)
P1 Rh1 P2 102.52(3)
C3 Rh1 P2 98.54(8)
O1 Rh1 P2 93.65(6)
C7 Rh1 C4 140.82(11)
C1 Rh1 C4 76.64(11)
C2 Rh1 C4 63.00(11)
P1 Rh1 C4 128.77(8)
C3 Rh1 C4 34.09(10)
O1 Rh1 C4 28.77(9)
P2 Rh1 C4 89.44(7)
C15 P1 C13 103.95(15)
C15 P1 C11 102.81(15)
C13 P1 C11 103.34(15)
C15 P1 Rh1 121.87(10)
C13 P1 Rh1 113.78(10)
C11 P1 Rh1 109.11(12)
C25 P2 C23 103.74(16)
C25 P2 C21 103.90(16)
C23 P2 C21 106.32(16)
C25 P2 Rh1 112.79(11)
C23 P2 Rh1 118.73(11)
C21 P2 Rh1 110.12(10)
C4 O1 Rh1 88.12(18)
C2 C1 Rh1 72.54(17)
C1 C2 C3 122.0(3)
C1 C2 C5 120.0(3)
C3 C2 C5 117.9(3)
C1 C2 Rh1 70.40(17)
C3 C2 Rh1 73.87(17)
C5 C2 Rh1 124.8(2)
C2 C3 C4 123.4(3)
C2 C3 Rh1 69.44(16)
C4 C3 Rh1 84.45(18)
O1 C4 C3 119.7(3)
O1 C4 C6 120.5(3)
C3 C4 C6 119.8(3)
O1 C4 Rh1 63.11(16)
C3 C4 Rh1 61.46(16)
C6 C4 Rh1 155.6(2)
C12 C11 P1 115.3(2)
C14 C13 P1 116.8(2)
C16 C15 P1 115.2(2)
C22 C21 P2 119.4(2)
C24 C23 P2 118.1(3)
C26 C25 P2 114.5(2)
F2 C8 F3 103.9(4)
F2 C8 F1 105.9(4)
F3 C8 F1 108.4(4)
F2 C8 S1' 80.6(5)
F3 C8 S1' 125.3(3)
F1 C8 S1' 122.9(4)
F2 C8 S1 112.9(4)
F3 C8 S1 112.0(3)
F1 C8 S1 113.2(3)
S1' C8 S1 32.3(3)
S1' O12 S1 40.4(5)
S1' O13 S1 39.9(4)
O11 S1 O12 113.29(18)
O11 S1 O13 115.73(16)
O12 S1 O13 115.29(17)
O11 S1 C8 101.3(2)
O12 S1 C8 105.7(2)
O13 S1 C8 103.36(17)
O12 S1' O11' 102.2(12)
O12 S1' O13 117.4(5)
O11' S1' O13 130.1(12)
O12 S1' C8 110.8(6)
O11' S1' C8 84.0(13)
O13 S1' C8 106.9(6)

loop_
_geom_bond_atom_site_label_1
_geom_bond_atom_site_label_2
_geom_bond_distance
Rh1 C7 2.070(3)
Rh1 C1 2.198(3)
Rh1 C2 2.226(3)
Rh1 P1 2.2828(7)
Rh1 C3 2.284(3)
Rh1 O1 2.309(2)
Rh1 P2 2.3389(7)
Rh1 C4 2.587(3)
P1 C15 1.827(3)
P1 C13 1.831(3)
P1 C11 1.834(3)
P2 C25 1.828(3)
P2 C23 1.829(3)
P2 C21 1.835(3)
O1 C4 1.246(4)
C1 C2 1.406(5)
C2 C3 1.421(4)
C2 C5 1.505(4)
C3 C4 1.457(4)
C4 C6 1.497(4)
C11 C12 1.520(5)
C13 C14 1.524(4)
C15 C16 1.537(4)
C21 C22 1.516(4)
C23 C24 1.528(5)
C25 C26 1.528(5)
C8 F2 1.308(6)
C8 F3 1.321(6)
C8 F1 1.326(5)
C8 S1' 1.725(11)
C8 S1 1.794(4)
O12 S1' 1.406(5)
O12 S1 1.436(3)
O13 S1' 1.437(5)
O13 S1 1.439(2)
O11 S1 1.434(3)
S1' O11' 1.434(5)
